data_1551266
loop_
_publ_author_name
'Alexandros P. Katsoulidis'
'Dmytro Antypov'
'George F. S. Whitehead'
'Elliot J. Carrington'
'Dave J. Adams'
'Neil G. Berry'
'George R. Darling'
'Matthew S. Dyer'
'Matthew J. Rosseinsky'

_publ_section_title
;
 Chemical control of structure and guest uptake by a conformationally
 mobile porous material
;
_journal_name_full Nature
_journal_page_first 213
_journal_page_last 217
_journal_paper_doi 10.1038/s41586-018-0820-9
_journal_volume 565
_journal_year 2019
_chemical_absolute_configuration rmad
_chemical_formula_moiety 'C10 H13 N5 O4 Zn, 1.24(C3 H7 N O)'
_chemical_formula_sum 'C13.73 H21.7 N6.24 O5.24 Zn'
_chemical_formula_weight 423.56
_space_group_crystal_system monoclinic
_space_group_IT_number 4
_space_group_name_Hall 'P 2yb'
_space_group_name_H-M_alt 'P 1 21 1'
_atom_sites_solution_hydrogens geom
_cell_angle_alpha 90
_cell_angle_beta 106.403(3)
_cell_angle_gamma 90
_cell_formula_units_Z 2
_cell_length_a 9.5895(2)
_cell_length_b 9.0619(2)
_cell_length_c 11.1120(4)
_cell_measurement_reflns_used 9852
_cell_measurement_temperature 100
_cell_measurement_theta_max 30.0320
_cell_measurement_theta_min 1.9030
_cell_volume 926.32(5)
_computing_cell_refinement
;
CrysAlisPro, Agilent Technologies,
Version 1.171.37.35 (release 13-08-2014 CrysAlis171 .NET)
(compiled Aug 13 2014,18:06:01)
;
_computing_data_collection
;
CrysAlisPro, Agilent Technologies,
Version 1.171.37.35 (release 13-08-2014 CrysAlis171 .NET)
(compiled Aug 13 2014,18:06:01)
;
_computing_data_reduction
;
CrysAlisPro, Agilent Technologies,
Version 1.171.37.35 (release 13-08-2014 CrysAlis171 .NET)
(compiled Aug 13 2014,18:06:01)
;
_computing_molecular_graphics 'Olex2 (Dolomanov et al., 2009)'
_computing_publication_material 'Olex2 (Dolomanov et al., 2009)'
_computing_structure_refinement 'ShelXL (Sheldrick, 2015)'
_computing_structure_solution 'XT (Sheldrick, 2015)'
_diffrn_ambient_temperature 100
_diffrn_detector 'CCD plate'
_diffrn_measured_fraction_theta_full 0.999
_diffrn_measured_fraction_theta_max 1.000
_diffrn_measurement_details
;
#__ type_ start__ end____ width___ exp.time_
  1 omega -110.00   15.00   1.0000  150.0000
omega____ theta____ kappa____ phi______ frames
    -      -20.0000  -68.0000    0.0000 125
#__ type_ start__ end____ width___ exp.time_
  2 omega -110.00   15.00   1.0000  150.0000
omega____ theta____ kappa____ phi______ frames
    -      -20.0000  -68.0000  120.0000 125
#__ type_ start__ end____ width___ exp.time_
  3 omega -110.00   15.00   1.0000  150.0000
omega____ theta____ kappa____ phi______ frames
    -      -20.0000  -68.0000  240.0000 125
#__ type_ start__ end____ width___ exp.time_
  4 omega -110.00   15.00   1.0000  150.0000
omega____ theta____ kappa____ phi______ frames
    -      -20.0000  -30.0000   90.0000 125
#__ type_ start__ end____ width___ exp.time_
  5 omega  -90.00   90.00   1.0000  150.0000
omega____ theta____ kappa____ phi______ frames
    -        0.0000    0.0000    0.0000 180
;
_diffrn_measurement_device 'abstract diffractometer'
_diffrn_measurement_device_type 'dtrek-CrysAlisPro-abstract goniometer imported rigaku-d*trek images'
_diffrn_measurement_method '\w scans'
_diffrn_orient_matrix_UB_11 0.0599612000
_diffrn_orient_matrix_UB_12 0.0088228000
_diffrn_orient_matrix_UB_13 0.0540721000
_diffrn_orient_matrix_UB_21 -0.0481870000
_diffrn_orient_matrix_UB_22 0.0037257000
_diffrn_orient_matrix_UB_23 0.0379240000
_diffrn_orient_matrix_UB_31 0.0044971000
_diffrn_orient_matrix_UB_32 -0.0777616000
_diffrn_orient_matrix_UB_33 0.0080159000
_diffrn_radiation_monochromator graphite
_diffrn_radiation_probe x-ray
_diffrn_radiation_type MoK\a
_diffrn_radiation_wavelength 0.71073
_diffrn_reflns_av_R_equivalents 0.0414
_diffrn_reflns_av_unetI/netI 0.0298
_diffrn_reflns_Laue_measured_fraction_full 0.999
_diffrn_reflns_Laue_measured_fraction_max 1.000
_diffrn_reflns_limit_h_max 11
_diffrn_reflns_limit_h_min -11
_diffrn_reflns_limit_k_max 11
_diffrn_reflns_limit_k_min -8
_diffrn_reflns_limit_l_max 13
_diffrn_reflns_limit_l_min -13
_diffrn_reflns_number 14916
_diffrn_reflns_point_group_measured_fraction_full 1.000
_diffrn_reflns_point_group_measured_fraction_max 1.000
_diffrn_reflns_theta_full 26.000
_diffrn_reflns_theta_max 26.371
_diffrn_reflns_theta_min 2.214
_diffrn_source 'Enhance (Mo) X-ray Source'
_exptl_absorpt_coefficient_mu 1.365
_exptl_absorpt_correction_T_max 1.00000
_exptl_absorpt_correction_T_min 0.77016
_exptl_absorpt_correction_type multi-scan
_exptl_absorpt_process_details
;
CrysAlisPro, Agilent Technologies,
Version 1.171.37.35 (release 13-08-2014 CrysAlis171 .NET)
(compiled Aug 13 2014,18:06:01)
Empirical absorption correction using spherical harmonics,
 implemented in SCALE3 ABSPACK scaling algorithm.
;
_exptl_crystal_colour 'clear white'
_exptl_crystal_colour_lustre clear
_exptl_crystal_colour_modifier .
_exptl_crystal_colour_primary white
_exptl_crystal_density_diffrn 1.519
_exptl_crystal_description irregular
_exptl_crystal_F_000 440
_exptl_crystal_size_max 0.3
_exptl_crystal_size_mid 0.2
_exptl_crystal_size_min 0.05
_refine_diff_density_max 0.884
_refine_diff_density_min -0.538
_refine_diff_density_rms 0.069
_refine_ls_abs_structure_details
;
 Refined as an inversion twin.
;
_refine_ls_abs_structure_Flack 0.00(2)
_refine_ls_extinction_coef .
_refine_ls_extinction_method none
_refine_ls_goodness_of_fit_ref 1.063
_refine_ls_hydrogen_treatment constr
_refine_ls_matrix_type full
_refine_ls_number_parameters 326
_refine_ls_number_reflns 3442
_refine_ls_number_restraints 139
_refine_ls_restrained_S_all 1.062
_refine_ls_R_factor_all 0.0417
_refine_ls_R_factor_gt 0.0384
_refine_ls_shift/su_max 0.000
_refine_ls_shift/su_mean 0.000
_refine_ls_structure_factor_coef Fsqd
_refine_ls_weighting_details 'w=1/[\s^2^(Fo^2^)+(0.0598P)^2^+0.9266P] where P=(Fo^2^+2Fc^2^)/3'
_refine_ls_weighting_scheme calc
_refine_ls_wR_factor_gt 0.1000
_refine_ls_wR_factor_ref 0.1023
_reflns_Friedel_coverage 0.879
_reflns_Friedel_fraction_full 1.000
_reflns_Friedel_fraction_max 1.000
_reflns_number_gt 3219
_reflns_number_total 3442
_reflns_threshold_expression 'I > 2\s(I)'
_cod_data_source_file 1000003.cif
_cod_data_source_block PCOD1000003
_cod_original_formula_sum 'C13.73 H21.70 N6.24 O5.24 Zn'
_cod_database_code 1551266
_shelx_space_group_comment
;
The symmetry employed for this shelxl refinement is uniquely defined
by the following loop, which should always be used as a source of
symmetry information in preference to the above space-group names.
They are only intended as comments.
;
_reflns_odcompleteness_completeness 100.00
_reflns_odcompleteness_iscentric 1
_reflns_odcompleteness_theta 26.32
_olex2_refinement_description
;
1. Twinned data refinement
 Scales: 1.00(3) 0.00(3)
2. Fixed Uiso
 At 1.2 times of:
  All C(H) groups, All C(H,H) groups, All N(H) groups, All N(H,H) groups
 At 1.5 times of:
  All C(H,H,H) groups
3. Uiso/Uaniso restraints and constraints
Uanis(O6) \\sim Ueq, Uanis(N2) \\sim Ueq, Uanis(C11) \\sim Ueq, Uanis(C3) \\sim
Ueq, Uanis(C6) \\sim Ueq: with sigma of 0.02 and sigma for terminal atoms of
0.04
Uanis(C4) \\sim Ueq, Uanis(N2) \\sim Ueq, Uanis(C6) \\sim Ueq, Uanis(C7) \\sim
Ueq, Uanis(O11) \\sim Ueq: with sigma of 0.02 and sigma for terminal atoms of
0.04
Uanis(N2) \\sim Ueq, Uanis(C12) \\sim Ueq, Uanis(C3) \\sim Ueq, Uanis(C13)
\\sim Ueq, Uanis(O00L) \\sim Ueq: with sigma of 0.02 and sigma for terminal
atoms of 0.04
4. Rigid body (RIGU) restrains
 N1, C6, C7, C4, H6A, H6B, H6C, H7A, H7B, H7C, H4, O11
 with sigma for 1-2 distances of 0.004 and sigma for 1-3 distances of 0.004
 N3, C11, C1, C2, H11A, H11B, H11C, O6, H1, H2A, H2B, H2C
 with sigma for 1-2 distances of 0.004 and sigma for 1-3 distances of 0.004
 C3, C12, H12A, H12B, H12C, N2, C13, H3, O00L, H13A, H13B, H13C
 with sigma for 1-2 distances of 0.004 and sigma for 1-3 distances of 0.004
5. Others
 Sof(N3)=Sof(C11)=Sof(H11A)=Sof(H11B)=Sof(H11C)=Sof(O6)=Sof(C1)=Sof(H1)=
 Sof(C2)=Sof(H2A)=Sof(H2B)=Sof(H2C)=FVAR(1)
 Sof(N1)=Sof(C6)=Sof(H6A)=Sof(H6B)=Sof(H6C)=Sof(C7)=Sof(H7A)=Sof(H7B)=Sof(H7C)=
 Sof(C4)=Sof(H4)=Sof(O11)=FVAR(2)
 Sof(C12)=Sof(H12A)=Sof(H12B)=Sof(H12C)=Sof(N2)=Sof(C3)=Sof(H3)=Sof(C13)=
 Sof(H13A)=Sof(H13B)=Sof(H13C)=Sof(O00L)=FVAR(3)
6.a Ternary CH refined with riding coordinates:
 C00I(H00I)
6.b Secondary CH2 refined with riding coordinates:
 N007(H00A,H00B), C00D(H00E,H00F), C00J(H00H,H00J), C00K(H00K,H00L)
6.c Aromatic/amide H refined with riding coordinates:
 N008(H008), C00B(H00C), C00C(H00D), N00G(H00G), C3(H3), C4(H4), C1(H1)
6.d Idealised Me refined as rotating group:
 C12(H12A,H12B,H12C), C13(H13A,H13B,H13C), C6(H6A,H6B,H6C), C7(H7A,H7B,H7C),
 C11(H11A,H11B,H11C), C2(H2A,H2B,H2C)
;
_shelx_shelxl_version_number 2014/7

loop_
_space_group_symop_operation_xyz
'x, y, z'
'-x, y+1/2, -z'

loop_
_atom_site_label
_atom_site_type_symbol
_atom_site_fract_x
_atom_site_fract_y
_atom_site_fract_z
_atom_site_U_iso_or_equiv
_atom_site_adp_type
_atom_site_occupancy
_atom_site_site_symmetry_order
_atom_site_calc_flag
_atom_site_refinement_flags_posn
_atom_site_refinement_flags_adp
_atom_site_refinement_flags_occupancy
_atom_site_disorder_assembly
_atom_site_disorder_group
Zn01 Zn 0.79981(5) 0.55077(8) -0.07961(5) 0.02400(18) Uani 1 1 d . . . . .
O002 O 0.6398(4) 0.4897(4) -0.0168(4) 0.0329(10) Uani 1 1 d . . . . .
O003 O 0.6544(4) 0.2520(5) -0.0539(5) 0.0379(10) Uani 1 1 d . . . . .
O004 O 0.5965(6) 0.7311(6) 0.5017(5) 0.0489(12) Uani 1 1 d . . . . .
N005 N 0.1250(4) 0.2349(5) -0.0154(5) 0.0258(10) Uani 1 1 d . . . . .
O006 O 0.5459(7) 0.3233(6) 0.2771(5) 0.0554(14) Uani 1 1 d . . . . .
N007 N 0.7177(6) 0.6194(7) 0.7385(6) 0.0426(13) Uani 1 1 d . . . . .
H00A H 0.6893 0.7149 0.7411 0.051 Uiso 1 1 calc R . . . .
H00B H 0.7928 0.6198 0.7035 0.051 Uiso 1 1 calc R . . . .
N008 N 0.4333(5) 0.4501(5) 0.1019(4) 0.0238(10) Uani 1 1 d . . . . .
H008 H 0.3880 0.5318 0.0702 0.029 Uiso 1 1 calc R . . . .
N009 N -0.0375(4) 0.4173(5) -0.0767(5) 0.0250(10) Uani 1 1 d . . . . .
C00A C 0.5963(5) 0.3569(7) -0.0193(5) 0.0242(11) Uani 1 1 d . . . . .
C00B C 0.0833(5) 0.4497(7) -0.1169(5) 0.0268(12) Uani 1 1 d . . . . .
H00C H 0.0953 0.5350 -0.1627 0.032 Uiso 1 1 calc R . . . .
C00C C -0.0067(8) 0.2891(8) -0.0172(7) 0.0268(14) Uani 1 1 d . . . . .
H00D H -0.0714 0.2401 0.0204 0.032 Uiso 1 1 calc R . . . .
C00D C 0.3291(5) 0.3280(7) -0.1015(5) 0.0255(11) Uani 1 1 d . . . . .
H00E H 0.3398 0.4092 -0.1578 0.031 Uiso 1 1 calc R . . . .
H00F H 0.3347 0.2337 -0.1450 0.031 Uiso 1 1 calc R . . . .
C00E C 0.1815(5) 0.3394(6) -0.0797(5) 0.0232(11) Uani 1 1 d . . . . .
C00F C 0.5592(8) 0.6070(8) 0.5210(7) 0.0419(16) Uani 1 1 d . . . . .
N00G N 0.4816(7) 0.5214(7) 0.4317(5) 0.0527(18) Uani 1 1 d . . . . .
H00G H 0.4509 0.4360 0.4520 0.063 Uiso 1 1 calc R . . . .
C00H C 0.4796(7) 0.4331(7) 0.2239(6) 0.0361(14) Uani 1 1 d . . . . .
C00I C 0.4564(5) 0.3349(6) 0.0190(5) 0.0239(11) Uani 1 1 d . . . . .
H00I H 0.4626 0.2381 0.0634 0.029 Uiso 1 1 calc R . . . .
C00J C 0.5989(7) 0.5425(12) 0.6528(6) 0.0452(14) Uani 1 1 d . . . . .
H00H H 0.5127 0.5468 0.6851 0.054 Uiso 1 1 calc R . . . .
H00J H 0.6257 0.4375 0.6491 0.054 Uiso 1 1 calc R . . . .
C00K C 0.4445(8) 0.5638(12) 0.2999(6) 0.0494(17) Uani 1 1 d . . . . .
H00K H 0.5013 0.6517 0.2896 0.059 Uiso 1 1 calc R . . . .
H00L H 0.3398 0.5885 0.2692 0.059 Uiso 1 1 calc R . . . .
C12 C 1.163(3) 0.766(6) 0.441(3) 0.141(13) Uani 0.499(14) 1 d . U P A -1
H12A H 1.1932 0.8676 0.4316 0.212 Uiso 0.499(14) 1 calc GR U P A -1
H12B H 1.1275 0.7202 0.3578 0.212 Uiso 0.499(14) 1 calc GR U P A -1
H12C H 1.2460 0.7097 0.4918 0.212 Uiso 0.499(14) 1 calc GR U P A -1
N2 N 1.0418(19) 0.766(4) 0.505(2) 0.114(8) Uani 0.499(14) 1 d . U P A -1
C3 C 1.069(2) 0.754(3) 0.625(2) 0.082(6) Uani 0.499(14) 1 d . U P A -1
H3 H 1.1676 0.7576 0.6735 0.098 Uiso 0.499(14) 1 calc R U P A -1
C13 C 0.895(3) 0.753(7) 0.414(3) 0.177(17) Uani 0.499(14) 1 d . U P A -1
H13A H 0.8866 0.8209 0.3443 0.265 Uiso 0.499(14) 1 calc GR U P A -1
H13B H 0.8208 0.7771 0.4567 0.265 Uiso 0.499(14) 1 calc GR U P A -1
H13C H 0.8800 0.6514 0.3827 0.265 Uiso 0.499(14) 1 calc GR U P A -1
O00L O 0.9767(14) 0.7373(19) 0.6837(14) 0.081(5) Uani 0.499(14) 1 d . U P A -1
N1 N 1.039(3) 0.595(6) 0.444(3) 0.104(16) Uani 0.310(17) 1 d . U P B -2
C6 C 1.028(4) 0.601(3) 0.318(3) 0.066(8) Uani 0.310(17) 1 d . U P B -2
H6A H 1.0618 0.6971 0.2977 0.099 Uiso 0.310(17) 1 calc GR U P B -2
H6B H 0.9256 0.5875 0.2699 0.099 Uiso 0.310(17) 1 calc GR U P B -2
H6C H 1.0866 0.5225 0.2962 0.099 Uiso 0.310(17) 1 calc GR U P B -2
C7 C 1.198(4) 0.588(8) 0.536(4) 0.112(17) Uani 0.310(17) 1 d . U P B -2
H7A H 1.2423 0.4922 0.5270 0.168 Uiso 0.310(17) 1 calc GR U P B -2
H7B H 1.1945 0.5997 0.6225 0.168 Uiso 0.310(17) 1 calc GR U P B -2
H7C H 1.2572 0.6671 0.5152 0.168 Uiso 0.310(17) 1 calc GR U P B -2
N3 N 0.973(4) 0.447(5) 0.403(3) 0.131(12) Uani 0.434(18) 1 d . U P C -3
C11 C 0.960(5) 0.446(7) 0.290(4) 0.163(17) Uani 0.434(18) 1 d . U P C -3
H11A H 0.8719 0.3920 0.2467 0.245 Uiso 0.434(18) 1 calc GR U P C -3
H11B H 1.0449 0.3989 0.2744 0.245 Uiso 0.434(18) 1 calc GR U P C -3
H11C H 0.9525 0.5483 0.2593 0.245 Uiso 0.434(18) 1 calc GR U P C -3
C4 C 0.934(4) 0.612(4) 0.498(3) 0.078(10) Uani 0.310(17) 1 d . U P B -2
H4 H 0.8408 0.6360 0.4442 0.094 Uiso 0.310(17) 1 calc R U P B -2
O6 O 0.878(4) 0.458(6) 0.574(3) 0.184(17) Uani 0.434(18) 1 d . U P C -3
O11 O 0.945(2) 0.601(3) 0.609(2) 0.066(7) Uani 0.310(17) 1 d . U P B -2
C1 C 0.858(5) 0.455(7) 0.461(4) 0.16(2) Uani 0.434(18) 1 d . U P C -3
H1 H 0.7609 0.4570 0.4079 0.193 Uiso 0.434(18) 1 calc R U P C -3
C2 C 1.114(5) 0.467(7) 0.489(4) 0.162(19) Uani 0.434(18) 1 d . U P C -3
H2A H 1.1727 0.5301 0.4506 0.243 Uiso 0.434(18) 1 calc GR U P C -3
H2B H 1.1620 0.3710 0.5098 0.243 Uiso 0.434(18) 1 calc GR U P C -3
H2C H 1.1047 0.5139 0.5659 0.243 Uiso 0.434(18) 1 calc GR U P C -3

loop_
_atom_site_aniso_label
_atom_site_aniso_U_11
_atom_site_aniso_U_22
_atom_site_aniso_U_33
_atom_site_aniso_U_23
_atom_site_aniso_U_13
_atom_site_aniso_U_12
Zn01 0.0115(2) 0.0209(3) 0.0419(3) 0.0009(4) 0.01126(19) 0.0005(3)
O002 0.0197(18) 0.022(2) 0.063(3) -0.0021(18) 0.0219(18) -0.0057(15)
O003 0.0220(19) 0.026(2) 0.074(3) -0.007(2) 0.026(2) -0.0043(16)
O004 0.063(3) 0.037(3) 0.047(3) 0.004(2) 0.015(2) -0.003(2)
N005 0.0154(19) 0.021(2) 0.044(3) 0.000(2) 0.0138(18) -0.0019(17)
O006 0.076(4) 0.044(3) 0.041(3) 0.003(2) 0.008(2) 0.017(3)
N007 0.032(3) 0.043(3) 0.049(3) 0.008(3) 0.006(2) -0.002(2)
N008 0.018(2) 0.018(2) 0.038(3) -0.0002(19) 0.0116(18) 0.0021(16)
N009 0.0125(19) 0.023(3) 0.044(3) -0.001(2) 0.0143(19) 0.0022(17)
C00A 0.010(2) 0.028(3) 0.035(3) 0.000(2) 0.007(2) 0.000(2)
C00B 0.016(2) 0.028(3) 0.039(3) 0.001(2) 0.013(2) -0.003(2)
C00C 0.015(2) 0.021(3) 0.048(4) 0.001(3) 0.015(2) 0.0003(19)
C00D 0.014(2) 0.027(3) 0.038(3) 0.000(2) 0.011(2) 0.000(2)
C00E 0.015(2) 0.023(3) 0.034(3) -0.005(2) 0.010(2) -0.002(2)
C00F 0.042(3) 0.043(4) 0.043(4) -0.004(3) 0.015(3) 0.000(3)
N00G 0.079(4) 0.041(5) 0.036(3) 0.001(3) 0.014(3) -0.003(3)
C00H 0.040(3) 0.025(3) 0.044(4) -0.004(3) 0.013(3) 0.000(3)
C00I 0.014(2) 0.021(3) 0.040(3) -0.002(2) 0.013(2) -0.002(2)
C00J 0.048(3) 0.043(4) 0.043(3) 0.002(4) 0.012(2) -0.007(5)
C00K 0.078(4) 0.033(4) 0.037(3) -0.008(4) 0.016(3) 0.005(5)
C12 0.079(12) 0.24(4) 0.114(16) 0.038(18) 0.043(12) -0.033(16)
N2 0.066(10) 0.19(2) 0.087(9) 0.052(9) 0.028(7) -0.023(11)
C3 0.054(8) 0.106(15) 0.088(9) 0.045(9) 0.026(7) -0.005(8)
C13 0.082(12) 0.33(5) 0.115(16) 0.073(19) 0.023(10) -0.045(16)
O00L 0.058(7) 0.098(12) 0.093(9) 0.050(8) 0.032(6) 0.001(7)
N1 0.072(13) 0.18(5) 0.076(12) 0.040(12) 0.043(10) 0.031(14)
C6 0.083(17) 0.052(17) 0.078(12) 0.029(10) 0.045(11) 0.025(12)
C7 0.077(14) 0.16(5) 0.101(17) 0.032(19) 0.038(11) 0.034(15)
N3 0.117(17) 0.17(3) 0.121(15) -0.039(16) 0.055(13) 0.030(18)
C11 0.17(3) 0.21(4) 0.125(16) -0.045(17) 0.070(15) 0.01(3)
C4 0.067(12) 0.11(2) 0.071(11) 0.030(10) 0.038(9) 0.017(12)
O6 0.15(2) 0.29(4) 0.123(16) -0.007(19) 0.064(15) 0.08(3)
O11 0.056(11) 0.082(17) 0.069(10) 0.036(9) 0.034(8) 0.023(9)
C1 0.129(19) 0.25(6) 0.117(16) -0.02(2) 0.057(15) 0.06(2)
C2 0.131(19) 0.19(5) 0.16(2) -0.08(3) 0.045(16) 0.05(2)

loop_
_atom_type_symbol
_atom_type_description
_atom_type_scat_dispersion_real
_atom_type_scat_dispersion_imag
_atom_type_scat_source
C C 0.0033 0.0016 'International Tables Vol C Tables 4.2.6.8 and 6.1.1.4'
H H 0.0000 0.0000 'International Tables Vol C Tables 4.2.6.8 and 6.1.1.4'
N N 0.0061 0.0033 'International Tables Vol C Tables 4.2.6.8 and 6.1.1.4'
O O 0.0106 0.0060 'International Tables Vol C Tables 4.2.6.8 and 6.1.1.4'
Zn Zn 0.2839 1.4301 'International Tables Vol C Tables 4.2.6.8 and 6.1.1.4'

loop_
_geom_angle_atom_site_label_1
_geom_angle_atom_site_label_2
_geom_angle_atom_site_label_3
_geom_angle
_geom_angle_site_symmetry_1
_geom_angle_site_symmetry_3
O002 Zn01 N005 104.65(17) . 2_655
O002 Zn01 N007 108.6(2) . 1_554
O002 Zn01 N009 121.57(18) . 1_655
N005 Zn01 N007 104.4(2) 2_655 1_554
N009 Zn01 N005 109.79(17) 1_655 2_655
N009 Zn01 N007 106.6(2) 1_655 1_554
C00A O002 Zn01 123.4(4) . .
C00C N005 Zn01 120.6(4) . 2_645
C00C N005 C00E 104.1(5) . .
C00E N005 Zn01 135.1(3) . 2_645
Zn01 N007 H00A 107.0 1_556 .
Zn01 N007 H00B 107.0 1_556 .
H00A N007 H00B 106.8 . .
C00J N007 Zn01 121.2(5) . 1_556
C00J N007 H00A 107.0 . .
C00J N007 H00B 107.0 . .
C00H N008 H008 119.8 . .
C00H N008 C00I 120.3(5) . .
C00I N008 H008 119.8 . .
C00B N009 Zn01 126.6(4) . 1_455
C00C N009 Zn01 127.6(4) . 1_455
C00C N009 C00B 104.9(5) . .
O002 C00A C00I 115.1(5) . .
O003 C00A O002 124.7(5) . .
O003 C00A C00I 120.1(5) . .
N009 C00B H00C 125.7 . .
C00E C00B N009 108.5(5) . .
C00E C00B H00C 125.7 . .
N005 C00C H00D 123.2 . .
N009 C00C N005 113.7(6) . .
N009 C00C H00D 123.2 . .
H00E C00D H00F 107.6 . .
C00E C00D H00E 108.7 . .
C00E C00D H00F 108.7 . .
C00E C00D C00I 114.1(5) . .
C00I C00D H00E 108.7 . .
C00I C00D H00F 108.7 . .
N005 C00E C00D 124.0(5) . .
C00B C00E N005 108.8(4) . .
C00B C00E C00D 127.3(5) . .
O004 C00F N00G 123.0(7) . .
O004 C00F C00J 121.2(7) . .
N00G C00F C00J 115.8(7) . .
C00F N00G H00G 119.0 . .
C00F N00G C00K 122.0(7) . .
C00K N00G H00G 119.0 . .
O006 C00H N008 124.5(6) . .
O006 C00H C00K 121.2(6) . .
N008 C00H C00K 114.4(6) . .
N008 C00I C00A 112.7(5) . .
N008 C00I C00D 110.9(4) . .
N008 C00I H00I 108.4 . .
C00A C00I C00D 107.8(4) . .
C00A C00I H00I 108.4 . .
C00D C00I H00I 108.4 . .
N007 C00J C00F 112.7(7) . .
N007 C00J H00H 109.0 . .
N007 C00J H00J 109.0 . .
C00F C00J H00H 109.0 . .
C00F C00J H00J 109.0 . .
H00H C00J H00J 107.8 . .
N00G C00K C00H 108.6(7) . .
N00G C00K H00K 110.0 . .
N00G C00K H00L 110.0 . .
C00H C00K H00K 110.0 . .
C00H C00K H00L 110.0 . .
H00K C00K H00L 108.4 . .
H12A C12 H12B 109.5 . .
H12A C12 H12C 109.5 . .
H12B C12 H12C 109.5 . .
N2 C12 H12A 109.5 . .
N2 C12 H12B 109.5 . .
N2 C12 H12C 109.5 . .
C3 N2 C12 122(2) . .
C3 N2 C13 124.4(19) . .
C13 N2 C12 113(2) . .
N2 C3 H3 117.0 . .
O00L C3 N2 126(2) . .
O00L C3 H3 117.0 . .
N2 C13 H13A 109.5 . .
N2 C13 H13B 109.5 . .
N2 C13 H13C 109.5 . .
H13A C13 H13B 109.5 . .
H13A C13 H13C 109.5 . .
H13B C13 H13C 109.5 . .
C6 N1 C7 117(3) . .
C4 N1 C6 127(3) . .
C4 N1 C7 116(3) . .
N1 C6 H6A 109.5 . .
N1 C6 H6B 109.5 . .
N1 C6 H6C 109.5 . .
H6A C6 H6B 109.5 . .
H6A C6 H6C 109.5 . .
H6B C6 H6C 109.5 . .
N1 C7 H7A 109.5 . .
N1 C7 H7B 109.5 . .
N1 C7 H7C 109.5 . .
H7A C7 H7B 109.5 . .
H7A C7 H7C 109.5 . .
H7B C7 H7C 109.5 . .
C11 N3 C1 126(4) . .
C11 N3 C2 119(4) . .
C1 N3 C2 114(3) . .
N3 C11 H11A 109.5 . .
N3 C11 H11B 109.5 . .
N3 C11 H11C 109.5 . .
H11A C11 H11B 109.5 . .
H11A C11 H11C 109.5 . .
H11B C11 H11C 109.5 . .
N1 C4 H4 116.7 . .
O11 C4 N1 127(3) . .
O11 C4 H4 116.7 . .
N3 C1 H1 118.5 . .
O6 C1 N3 123(4) . .
O6 C1 H1 118.5 . .
N3 C2 H2A 109.5 . .
N3 C2 H2B 109.5 . .
N3 C2 H2C 109.5 . .
H2A C2 H2B 109.5 . .
H2A C2 H2C 109.5 . .
H2B C2 H2C 109.5 . .

loop_
_geom_bond_atom_site_label_1
_geom_bond_atom_site_label_2
_geom_bond_distance
_geom_bond_site_symmetry_2
Zn01 O002 1.937(4) .
Zn01 N005 1.997(5) 2_655
Zn01 N007 2.048(6) 1_554
Zn01 N009 1.967(4) 1_655
O002 C00A 1.271(7) .
O003 C00A 1.217(7) .
O004 C00F 1.217(9) .
N005 Zn01 1.997(5) 2_645
N005 C00C 1.350(8) .
N005 C00E 1.386(7) .
O006 C00H 1.238(8) .
N007 Zn01 2.048(6) 1_556
N007 H00A 0.9100 .
N007 H00B 0.9100 .
N007 C00J 1.441(9) .
N008 H008 0.8800 .
N008 C00H 1.311(8) .
N008 C00I 1.450(7) .
N009 Zn01 1.967(4) 1_455
N009 C00B 1.385(6) .
N009 C00C 1.328(9) .
C00A C00I 1.532(7) .
C00B H00C 0.9500 .
C00B C00E 1.356(8) .
C00C H00D 0.9500 .
C00D H00E 0.9900 .
C00D H00F 0.9900 .
C00D C00E 1.505(6) .
C00D C00I 1.537(7) .
C00F N00G 1.313(9) .
C00F C00J 1.522(10) .
N00G H00G 0.8800 .
N00G C00K 1.458(9) .
C00H C00K 1.545(11) .
C00I H00I 1.0000 .
C00J H00H 0.9900 .
C00J H00J 0.9900 .
C00K H00K 0.9900 .
C00K H00L 0.9900 .
C12 H12A 0.9800 .
C12 H12B 0.9800 .
C12 H12C 0.9800 .
C12 N2 1.53(3) .
N2 C3 1.29(3) .
N2 C13 1.49(4) .
C3 H3 0.9500 .
C3 O00L 1.24(2) .
C13 H13A 0.9800 .
C13 H13B 0.9800 .
C13 H13C 0.9800 .
N1 C6 1.37(4) .
N1 C7 1.58(5) .
N1 C4 1.32(4) .
C6 H6A 0.9800 .
C6 H6B 0.9800 .
C6 H6C 0.9800 .
C7 H7A 0.9800 .
C7 H7B 0.9800 .
C7 H7C 0.9800 .
N3 C11 1.23(5) .
N3 C1 1.42(5) .
N3 C2 1.43(5) .
C11 H11A 0.9800 .
C11 H11B 0.9800 .
C11 H11C 0.9800 .
C4 H4 0.9500 .
C4 O11 1.21(4) .
O6 C1 1.22(5) .
C1 H1 0.9500 .
C2 H2A 0.9800 .
C2 H2B 0.9800 .
C2 H2C 0.9800 .

loop_
_geom_torsion_atom_site_label_1
_geom_torsion_atom_site_label_2
_geom_torsion_atom_site_label_3
_geom_torsion_atom_site_label_4
_geom_torsion
_geom_torsion_site_symmetry_1
_geom_torsion_site_symmetry_2
_geom_torsion_site_symmetry_3
_geom_torsion_site_symmetry_4
Zn01 O002 C00A O003 4.6(8) . . . .
Zn01 O002 C00A C00I -172.4(4) . . . .
Zn01 N005 C00C N009 175.5(4) 2_645 . . .
Zn01 N005 C00E C00B -174.5(4) 2_645 . . .
Zn01 N005 C00E C00D 5.0(8) 2_645 . . .
Zn01 N007 C00J C00F -177.3(5) 1_556 . . .
Zn01 N009 C00B C00E 169.6(4) 1_455 . . .
Zn01 N009 C00C N005 -169.4(4) 1_455 . . .
O002 C00A C00I N008 -25.9(7) . . . .
O002 C00A C00I C00D 96.8(6) . . . .
O003 C00A C00I N008 157.0(5) . . . .
O003 C00A C00I C00D -80.3(7) . . . .
O004 C00F N00G C00K 5.6(12) . . . .
O004 C00F C00J N007 -18.8(10) . . . .
O006 C00H C00K N00G -8.4(10) . . . .
N008 C00H C00K N00G 171.4(6) . . . .
N009 C00B C00E N005 0.0(6) . . . .
N009 C00B C00E C00D -179.5(5) . . . .
C00B N009 C00C N005 0.0(7) . . . .
C00C N005 C00E C00B 0.0(6) . . . .
C00C N005 C00E C00D 179.5(5) . . . .
C00C N009 C00B C00E 0.0(7) . . . .
C00E N005 C00C N009 0.0(7) . . . .
C00E C00D C00I N008 -43.7(7) . . . .
C00E C00D C00I C00A -167.5(5) . . . .
C00F N00G C00K C00H 131.4(8) . . . .
N00G C00F C00J N007 162.2(7) . . . .
C00H N008 C00I C00A -92.9(6) . . . .
C00H N008 C00I C00D 146.1(5) . . . .
C00I N008 C00H O006 1.0(9) . . . .
C00I N008 C00H C00K -178.8(5) . . . .
C00I C00D C00E N005 -65.0(7) . . . .
C00I C00D C00E C00B 114.4(6) . . . .
C00J C00F N00G C00K -175.4(7) . . . .
C12 N2 C3 O00L -172(3) . . . .
C13 N2 C3 O00L -4(6) . . . .
C6 N1 C4 O11 177(4) . . . .
C7 N1 C4 O11 -12(7) . . . .
C11 N3 C1 O6 -178(6) . . . .
C2 N3 C1 O6 -9(8) . . . .
